data_8103066
loop_
_publ_author_name
'Ernst Horn'
'Hokura Horikawa'
'Akio Urushiyama'
'Keiko Miyamoto'

_publ_section_title
;
 Crystal structure of bis[(tetracarbonyl)(\m-arsenodiphenyl)manganese(I)],
 Mn2(CO)8(AsPh3)2
;
_journal_issue 1
_journal_name_full 'Zeitschrift f\"ur Kristallographie - New Crystal Structures'
_journal_page_first 37
_journal_volume 226
_journal_year 2011
_chemical_formula_moiety 'C32 H20 As2 Mn2 O8 '
_chemical_formula_sum 'C32 H20 As2 Mn2 O8'
_chemical_formula_weight 792.22
_space_group_IT_number 14
_symmetry_cell_setting monoclinic
_symmetry_Int_Tables_number 14
_symmetry_space_group_name_Hall '-P 2yn'
_symmetry_space_group_name_H-M 'P 1 21/n 1'
_cell_angle_alpha 90
_cell_angle_beta 101.995(1)
_cell_angle_gamma 90
_cell_formula_units_Z 4
_cell_length_a 12.1457(8)
_cell_length_b 16.549(1)
_cell_length_c 15.910(1)
_cell_measurement_reflns_used 6025
_cell_measurement_temperature 273.2
_cell_measurement_theta_max 55.459
_cell_measurement_theta_min 4.575
_cell_volume 3128.1(3)
_computing_cell_refinement 'Bruker SMART'
_computing_data_collection 'Bruker SMART'
_computing_data_reduction 'Bruker SAINT, SADABS'
_computing_molecular_graphics ORTEP-II
_computing_publication_material teXsan
_computing_structure_refinement 'texsan; SHELXL-97 (Sheldrick, 1997)'
_computing_structure_solution 'teXan; SHELXS-97 (Sheldrick, 1990)'
_diffrn_detector_area_resol_mean 8.366
_diffrn_measured_fraction_theta_full 0.9991
_diffrn_measured_fraction_theta_max 0.9991
_diffrn_measurement_device_type 'CCD area detector'
_diffrn_measurement_method 'phi and omega scans'
_diffrn_radiation_monochromator graphite
_diffrn_radiation_source 'fine-focus sealed tube'
_diffrn_radiation_type 'Mo K\a'
_diffrn_radiation_wavelength 0.7107
_diffrn_reflns_av_R_equivalents 0.021
_diffrn_reflns_limit_h_max 12
_diffrn_reflns_limit_h_min -14
_diffrn_reflns_limit_k_max 19
_diffrn_reflns_limit_k_min -19
_diffrn_reflns_limit_l_max 14
_diffrn_reflns_limit_l_min -18
_diffrn_reflns_number 18526
_diffrn_reflns_theta_full 25.00
_diffrn_reflns_theta_max 25.00
_exptl_absorpt_coefficient_mu 2.957
_exptl_absorpt_correction_type 'empirical (SADABS)'
_exptl_crystal_colour yellow
_exptl_crystal_density_diffrn 1.682
_exptl_crystal_density_method 'not measured'
_exptl_crystal_description prismatic
_exptl_crystal_size_max 0.100
_exptl_crystal_size_mid 0.150
_exptl_crystal_size_min 0.200
_refine_diff_density_max 0.29
_refine_diff_density_min -0.29
_refine_ls_extinction_method none
_refine_ls_goodness_of_fit_ref 0.129
_refine_ls_hydrogen_treatment noref
_refine_ls_number_parameters 397
_refine_ls_number_reflns 4135
_refine_ls_R_factor_gt 0.0269
_refine_ls_shift/su_max 0.0054
_refine_ls_structure_factor_coef F
_refine_ls_weighting_scheme unit
_refine_ls_wR_factor_ref 0.0284
_reflns_number_gt 4135
_reflns_number_total 5510
_reflns_threshold_expression F^2^>2.0\s(F^2^)
_cod_data_source_file 1267-3166.cff
_cod_data_source_block A_TEXRAY.INF_file_is_not_p
_cod_original_sg_symbol_H-M P21/n
_cod_original_formula_sum 'C32 H20 As2 Mn2 O8 '
_cod_database_code 8103066

loop_
_symmetry_equiv_pos_as_xyz
x,y,z
1/2-x,1/2+y,1/2-z
-x,-y,-z
1/2+x,1/2-y,1/2+z

loop_
_atom_site_label
_atom_site_type_symbol
_atom_site_fract_x
_atom_site_fract_y
_atom_site_fract_z
_atom_site_U_iso_or_equiv
_atom_site_adp_type
_atom_site_occupancy
_atom_site_calc_flag
As(1 As 0.06117(3) 0.24805(2) 0.22039(2) 0.03403(10) Uani 1.00 d
As(2 As 0.20665(3) 0.24622(2) 0.08081(2) 0.0350(1) Uani 1.00 d
Mn(1 Mn 0.03730(5) 0.32770(4) 0.08664(4) 0.0397(2) Uani 1.00 d
Mn(2 Mn 0.23652(5) 0.17255(4) 0.21947(4) 0.0385(2) Uani 1.00 d
O(1 O 0.1642(3) 0.4527(2) 0.2020(2) 0.078(1) Uani 1.00 d
O(2 O -0.1729(3) 0.4067(3) 0.1092(3) 0.089(1) Uani 1.00 d
O(3 O 0.0436(4) 0.4206(3) -0.0715(3) 0.097(2) Uani 1.00 d
O(4 O -0.0789(3) 0.1902(3) -0.0145(2) 0.082(1) Uani 1.00 d
O(5 O 0.0874(4) 0.0336(2) 0.1565(3) 0.093(2) Uani 1.00 d
O(6 O 0.4397(3) 0.0878(2) 0.1893(3) 0.090(1) Uani 1.00 d
O(7 O 0.2552(3) 0.1097(3) 0.3960(2) 0.083(1) Uani 1.00 d
O(8 O 0.3822(3) 0.3144(3) 0.2799(2) 0.082(1) Uani 1.00 d
C(1 C 0.1187(4) 0.4048(3) 0.1574(3) 0.051(1) Uani 1.00 d
C(2 C -0.0929(4) 0.3760(3) 0.1006(3) 0.058(1) Uani 1.00 d
C(3 C 0.0425(4) 0.3847(3) -0.0108(3) 0.063(2) Uani 1.00 d
C(4 C -0.0355(3) 0.2429(3) 0.0249(3) 0.052(1) Uani 1.00 d
C(5 C 0.1430(4) 0.0872(3) 0.1777(3) 0.054(1) Uani 1.00 d
C(6 C 0.3609(4) 0.1195(3) 0.2005(3) 0.057(1) Uani 1.00 d
C(7 C 0.2479(4) 0.1337(3) 0.3282(3) 0.054(1) Uani 1.00 d
C(8 C 0.3252(3) 0.2610(3) 0.2574(3) 0.051(1) Uani 1.00 d
C(9 C -0.0700(3) 0.1831(2) 0.2343(2) 0.037(1) Uani 1.00 d
C(10 C -0.1705(3) 0.1841(3) 0.1770(3) 0.050(1) Uani 1.00 d
C(11 C -0.2628(4) 0.1408(3) 0.1925(3) 0.059(1) Uani 1.00 d
C(12 C -0.2521(4) 0.0965(3) 0.2668(3) 0.056(1) Uani 1.00 d
C(13 C -0.1525(4) 0.0952(3) 0.3252(3) 0.060(1) Uani 1.00 d
C(14 C -0.0606(4) 0.1383(3) 0.3096(3) 0.053(1) Uani 1.00 d
C(15 C 0.0655(3) 0.3171(2) 0.3215(2) 0.038(1) Uani 1.00 d
C(16 C -0.0335(4) 0.3545(3) 0.3313(3) 0.055(1) Uani 1.00 d
C(17 C -0.0323(4) 0.4041(3) 0.4016(3) 0.071(2) Uani 1.00 d
C(18 C 0.0664(5) 0.4170(3) 0.4605(3) 0.071(2) Uani 1.00 d
C(19 C 0.1634(4) 0.3811(3) 0.4505(3) 0.065(2) Uani 1.00 d
C(20 C 0.1621(4) 0.3302(3) 0.3807(3) 0.054(1) Uani 1.00 d
C(21 C 0.1882(3) 0.1820(3) -0.0253(2) 0.041(1) Uani 1.00 d
C(22 C 0.1788(4) 0.2234(3) -0.1021(3) 0.057(1) Uani 1.00 d
C(23 C 0.1591(4) 0.1804(4) -0.1789(3) 0.068(2) Uani 1.00 d
C(24 C 0.1493(4) 0.0980(4) -0.1790(3) 0.070(2) Uani 1.00 d
C(25 C 0.1613(5) 0.0576(3) -0.1033(4) 0.069(2) Uani 1.00 d
C(26 C 0.1808(4) 0.0992(3) -0.0254(3) 0.054(1) Uani 1.00 d
C(27 C 0.3411(3) 0.3069(2) 0.0682(2) 0.040(1) Uani 1.00 d
C(28 C 0.3478(4) 0.3897(3) 0.0765(3) 0.055(1) Uani 1.00 d
C(29 C 0.4478(5) 0.4291(3) 0.0733(4) 0.071(2) Uani 1.00 d
C(30 C 0.5389(4) 0.3865(3) 0.0608(3) 0.067(2) Uani 1.00 d
C(31 C 0.5324(4) 0.3048(3) 0.0504(3) 0.067(2) Uani 1.00 d
C(32 C 0.4331(4) 0.2638(3) 0.0540(3) 0.055(1) Uani 1.00 d
H(1 H -0.1789 0.2189 0.1186 0.0601 Uiso 1.00 calc
H(2 H -0.3418 0.1420 0.1464 0.0702 Uiso 1.00 calc
H(3 H -0.3231 0.0625 0.2792 0.0676 Uiso 1.00 calc
H(4 H -0.1450 0.0607 0.3836 0.0719 Uiso 1.00 calc
H(5 H 0.0184 0.1372 0.3560 0.0640 Uiso 1.00 calc
H(6 H -0.1107 0.3449 0.2847 0.0658 Uiso 1.00 calc
H(7 H -0.1092 0.4327 0.4103 0.0845 Uiso 1.00 calc
H(8 H 0.0668 0.4560 0.5151 0.0845 Uiso 1.00 calc
H(9 H 0.2409 0.3921 0.4965 0.0782 Uiso 1.00 calc
H(10 H 0.2388 0.3007 0.3734 0.0651 Uiso 1.00 calc
H(11 H 0.1869 0.2884 -0.1024 0.0670 Uiso 1.00 calc
H(12 H 0.1511 0.2124 -0.2391 0.0814 Uiso 1.00 calc
H(13 H 0.1326 0.0653 -0.2389 0.0840 Uiso 1.00 calc
H(14 H 0.1558 -0.0075 -0.1035 0.0823 Uiso 1.00 calc
H(15 H 0.1900 0.0666 0.0344 0.0646 Uiso 1.00 calc
H(16 H 0.2751 0.4238 0.0853 0.0660 Uiso 1.00 calc
H(17 H 0.4536 0.4939 0.0810 0.0838 Uiso 1.00 calc
H(18 H 0.6166 0.4174 0.0589 0.0803 Uiso 1.00 calc
H(19 H 0.6045 0.2716 0.0394 0.0805 Uiso 1.00 calc
H(20 H 0.4282 0.1989 0.0457 0.0653 Uiso 1.00 calc

loop_
_atom_site_aniso_label
_atom_site_aniso_U_11
_atom_site_aniso_U_22
_atom_site_aniso_U_33
_atom_site_aniso_U_12
_atom_site_aniso_U_13
_atom_site_aniso_U_23
As1 0.0301(2) 0.0401(2) 0.0321(2) -0.0007(2) 0.0070(1) -0.0018(2)
As2 0.0340(2) 0.0364(2) 0.0361(2) -0.0038(2) 0.0107(2) -0.0025(2)
Mn1 0.0353(3) 0.0447(3) 0.0397(3) 0.0029(3) 0.0093(3) 0.0056(3)
Mn2 0.0348(3) 0.0414(3) 0.0401(3) 0.0031(3) 0.0100(3) 0.0023(3)
O1 0.097(3) 0.055(2) 0.090(3) -0.024(2) 0.038(2) -0.025(2)
O2 0.054(2) 0.107(3) 0.109(3) 0.033(2) 0.027(2) 0.011(3)
O3 0.114(3) 0.106(3) 0.079(3) 0.020(3) 0.035(2) 0.052(3)
O4 0.057(2) 0.120(3) 0.068(2) -0.032(2) 0.009(2) -0.037(2)
O5 0.098(3) 0.068(3) 0.124(4) -0.039(2) 0.046(3) -0.028(2)
O6 0.069(2) 0.090(3) 0.124(3) 0.035(2) 0.051(2) 0.016(3)
O7 0.094(3) 0.106(3) 0.051(2) 0.016(2) 0.017(2) 0.029(2)
O8 0.071(2) 0.102(3) 0.072(2) -0.040(2) 0.011(2) -0.024(2)
C1 0.054(3) 0.043(2) 0.064(3) 0.001(2) 0.029(2) 0.005(2)
C2 0.049(3) 0.068(3) 0.058(3) 0.007(2) 0.015(2) 0.011(2)
C3 0.061(3) 0.064(3) 0.066(3) 0.012(2) 0.021(3) 0.017(3)
C4 0.033(2) 0.083(3) 0.038(2) -0.004(2) 0.005(2) 0.001(2)
C5 0.055(3) 0.052(3) 0.061(3) -0.005(2) 0.025(2) -0.002(2)
C6 0.052(3) 0.059(3) 0.063(3) 0.007(2) 0.019(2) 0.010(2)
C7 0.048(3) 0.059(3) 0.057(3) 0.010(2) 0.011(2) 0.008(2)
C8 0.039(2) 0.074(3) 0.040(2) 0.000(2) 0.007(2) -0.002(2)
C9 0.036(2) 0.039(2) 0.038(2) -0.002(2) 0.013(2) -0.004(2)
C10 0.044(2) 0.065(3) 0.043(2) -0.009(2) 0.012(2) 0.000(2)
C11 0.041(2) 0.078(3) 0.059(3) -0.016(2) 0.012(2) -0.005(3)
C12 0.051(3) 0.054(3) 0.072(3) -0.013(2) 0.030(2) -0.004(2)
C13 0.061(3) 0.061(3) 0.066(3) 0.002(2) 0.026(2) 0.018(2)
C14 0.045(2) 0.061(3) 0.054(3) 0.003(2) 0.010(2) 0.015(2)
C15 0.040(2) 0.039(2) 0.038(2) 0.000(2) 0.013(2) -0.003(2)
C16 0.037(2) 0.069(3) 0.057(3) 0.004(2) 0.007(2) -0.017(2)
C17 0.058(3) 0.077(4) 0.076(4) 0.019(3) 0.013(3) -0.028(3)
C18 0.076(4) 0.072(3) 0.060(3) 0.018(3) 0.002(3) -0.031(3)
C19 0.056(3) 0.075(3) 0.057(3) 0.013(3) -0.006(2) -0.025(3)
C20 0.043(2) 0.068(3) 0.048(2) 0.012(2) 0.003(2) -0.016(2)
C21 0.033(2) 0.050(2) 0.041(2) -0.008(2) 0.012(2) -0.008(2)
C22 0.062(3) 0.062(3) 0.048(3) -0.005(2) 0.017(2) -0.005(2)
C23 0.064(3) 0.098(4) 0.041(3) 0.002(3) 0.011(2) -0.006(3)
C24 0.063(3) 0.090(4) 0.056(3) -0.005(3) 0.009(2) -0.031(3)
C25 0.074(4) 0.058(3) 0.076(4) -0.010(3) 0.017(3) -0.027(3)
C26 0.062(3) 0.049(3) 0.053(3) -0.008(2) 0.016(2) -0.011(2)
C27 0.039(2) 0.047(2) 0.035(2) -0.008(2) 0.012(2) -0.002(2)
C28 0.054(3) 0.050(3) 0.069(3) -0.011(2) 0.029(2) -0.007(2)
C29 0.071(4) 0.058(3) 0.089(4) -0.023(3) 0.028(3) -0.010(3)
C30 0.048(3) 0.078(4) 0.077(4) -0.022(3) 0.015(3) 0.010(3)
C31 0.044(3) 0.082(4) 0.081(4) 0.004(3) 0.026(2) 0.015(3)
C32 0.047(2) 0.056(3) 0.068(3) -0.002(2) 0.024(2) 0.002(2)

loop_
_atom_type_symbol
_atom_type_description
_atom_type_scat_dispersion_real
_atom_type_scat_dispersion_imag
_atom_type_scat_source
C C 0.003 0.002
;
International Tables for Crystallography 
(1992, Vol. C, Tables 4.2.6.8 and 6.1.1.1) 
;
H H 0.000 0.000
;
International Tables for Crystallography 
(1992, Vol. C, Table 6.1.1.2) 
;
As As 0.050 2.006
;
International Tables for Crystallography 
(1992, Vol. C, Tables 4.2.6.8 and 6.1.1.1) 
;
Mn Mn 0.337 0.728
;
International Tables for Crystallography 
(1992, Vol. C, Tables 4.2.6.8 and 6.1.1.1) 
;
O O 0.011 0.006
;
International Tables for Crystallography 
(1992, Vol. C, Tables 4.2.6.8 and 6.1.1.1) 
;

loop_
_geom_angle_atom_site_label_1
_geom_angle_atom_site_label_2
_geom_angle_atom_site_label_3
_geom_angle
_geom_angle_publ_flag
Mn(1) As(1) Mn(2) 102.23(2) yes
Mn(1) As(1) C(9) 115.8(1) yes
Mn(1) As(1) C(15) 111.9(1) yes
Mn(2) As(1) C(9) 116.3(1) yes
Mn(2) As(1) C(15) 115.0(1) yes
C(9) As(1) C(15) 96.3(2) yes
Mn(1) As(2) Mn(2) 101.73(2) yes
Mn(1) As(2) C(21) 112.2(1) yes
Mn(1) As(2) C(27) 116.1(1) yes
Mn(2) As(2) C(21) 117.9(1) yes
Mn(2) As(2) C(27) 111.8(1) yes
C(21) As(2) C(27) 97.9(2) yes
As(1) Mn(1) As(2) 77.99(2) yes
As(1) Mn(1) C(1) 83.8(1) yes
As(1) Mn(1) C(2) 94.5(1) yes
As(1) Mn(1) C(3) 171.4(2) yes
As(1) Mn(1) C(4) 90.6(1) yes
As(2) Mn(1) C(1) 93.2(1) yes
As(2) Mn(1) C(2) 171.7(2) yes
As(2) Mn(1) C(3) 94.3(2) yes
As(2) Mn(1) C(4) 82.8(1) yes
C(1) Mn(1) C(2) 89.5(2) yes
C(1) Mn(1) C(3) 93.0(2) yes
C(1) Mn(1) C(4) 173.7(2) yes
C(2) Mn(1) C(3) 93.5(2) yes
C(2) Mn(1) C(4) 93.8(2) yes
C(3) Mn(1) C(4) 92.2(2) yes
As(1) Mn(2) As(2) 77.87(2) yes
As(1) Mn(2) C(5) 85.5(1) yes
As(1) Mn(2) C(6) 171.0(2) yes
As(1) Mn(2) C(7) 93.9(1) yes
As(1) Mn(2) C(8) 92.4(1) yes
As(2) Mn(2) C(5) 95.2(1) yes
As(2) Mn(2) C(6) 93.6(1) yes
As(2) Mn(2) C(7) 170.2(1) yes
As(2) Mn(2) C(8) 82.4(1) yes
C(5) Mn(2) C(6) 92.4(2) yes
C(5) Mn(2) C(7) 89.5(2) yes
C(5) Mn(2) C(8) 177.2(2) yes
C(6) Mn(2) C(7) 94.8(2) yes
C(6) Mn(2) C(8) 89.3(2) yes
C(7) Mn(2) C(8) 92.6(2) yes
Mn(1) C(1) O(1) 176.8(4) yes
Mn(1) C(2) O(2) 179.2(5) yes
Mn(1) C(3) O(3) 178.7(5) yes
Mn(1) C(4) O(4) 178.5(4) yes
Mn(2) C(5) O(5) 176.3(5) yes
Mn(2) C(6) O(6) 178.6(5) yes
Mn(2) C(7) O(7) 179.8(5) yes
Mn(2) C(8) O(8) 178.1(4) yes
As(1) C(9) C(10) 123.4(3) yes
As(1) C(9) C(14) 117.5(3) yes
C(10) C(9) C(14) 118.9(4) yes
C(9) C(10) C(11) 121.1(4) yes
C(10) C(11) C(12) 119.4(4) yes
C(11) C(12) C(13) 120.4(4) yes
C(12) C(13) C(14) 120.2(4) yes
C(9) C(14) C(13) 120.0(4) yes
As(1) C(15) C(16) 118.4(3) yes
As(1) C(15) C(20) 122.1(3) yes
C(16) C(15) C(20) 119.5(4) yes
C(15) C(16) C(17) 119.4(4) yes
C(16) C(17) C(18) 120.2(4) yes
C(17) C(18) C(19) 120.5(4) yes
C(18) C(19) C(20) 119.5(4) yes
C(15) C(20) C(19) 120.9(4) yes
As(2) C(21) C(22) 117.6(3) yes
C(22) C(21) C(26) 119.9(4) yes
C(21) C(22) C(23) 119.3(5) yes
C(22) C(23) C(24) 120.6(5) yes
C(23) C(24) C(25) 119.8(5) yes
C(24) C(25) C(26) 120.7(5) yes
C(21) C(26) C(25) 119.6(5) yes
As(2) C(27) C(28) 122.2(3) yes
As(2) C(27) C(32) 118.0(3) yes
C(28) C(27) C(32) 119.7(4) yes
C(27) C(28) C(29) 119.9(4) yes
C(28) C(29) C(30) 120.4(5) yes
C(29) C(30) C(31) 120.2(4) yes
C(30) C(31) C(32) 120.5(5) yes
C(27) C(32) C(31) 119.3(4) yes

loop_
_geom_bond_atom_site_label_1
_geom_bond_atom_site_label_2
_geom_bond_distance
_geom_bond_publ_flag
As(1) Mn(1) 2.4686(7) yes
As(1) Mn(2) 2.4718(7) yes
As(1) C(9) 1.972(4) yes
As(1) C(15) 1.965(4) yes
As(2) Mn(1) 2.4773(7) yes
As(2) Mn(2) 2.4804(7) yes
As(2) C(21) 1.968(4) yes
As(2) C(27) 1.963(4) yes
Mn(1) C(1) 1.846(5) yes
Mn(1) C(2) 1.827(5) yes
Mn(1) C(3) 1.827(5) yes
Mn(1) C(4) 1.831(5) yes
Mn(2) C(5) 1.847(5) yes
Mn(2) C(6) 1.825(5) yes
Mn(2) C(7) 1.823(5) yes
Mn(2) C(8) 1.843(5) yes
O(1) C(1) 1.130(5) yes
O(2) C(2) 1.130(5) yes
O(3) C(3) 1.136(5) yes
O(4) C(4) 1.138(5) yes
O(5) C(5) 1.124(5) yes
O(6) C(6) 1.138(5) yes
O(7) C(7) 1.137(5) yes
O(8) C(8) 1.134(5) yes
C(9) C(10) 1.363(5) yes
C(9) C(14) 1.394(6) yes
C(10) C(11) 1.395(6) yes
C(11) C(12) 1.373(7) yes
C(12) C(13) 1.364(7) yes
C(13) C(14) 1.390(6) yes
C(15) C(16) 1.390(5) yes
C(15) C(20) 1.361(5) yes
C(16) C(17) 1.384(6) yes
C(17) C(18) 1.377(7) yes
C(18) C(19) 1.357(7) yes
C(19) C(20) 1.393(6) yes
C(21) C(22) 1.385(6) yes
C(21) C(26) 1.373(6) yes
C(22) C(23) 1.391(6) yes
C(23) C(24) 1.368(8) yes
C(24) C(25) 1.359(8) yes
C(25) C(26) 1.395(6) yes
C(27) C(28) 1.377(6) yes
C(27) C(32) 1.384(6) yes
C(28) C(29) 1.389(6) yes
C(29) C(30) 1.361(7) yes
C(30) C(31) 1.362(7) yes
C(31) C(32) 1.395(6) yes

loop_
_geom_contact_atom_site_label_1
_geom_contact_atom_site_label_2
_geom_contact_distance
_geom_contact_site_symmetry_2
O(1) C(6) 3.211(6) 2_555
O(1) O(6) 3.239(5) 2_555
O(1) C(7) 3.248(6) 2_555
O(1) O(7) 3.282(6) 2_555
O(1) C(5) 3.499(6) 2_555
O(1) O(3) 3.591(6) 3_565
O(2) O(7) 3.333(5) 4_454
O(2) O(3) 3.373(6) 3_565
O(2) C(30) 3.440(6) 1_455
O(3) C(2) 3.466(7) 3_565
O(3) O(7) 3.469(6) 4_454
O(4) O(8) 3.207(5) 4_454
O(4) C(20) 3.257(5) 4_454
O(4) C(19) 3.283(6) 4_454
O(5) C(25) 3.325(6) 3_555
O(7) C(2) 3.400(6) 4_555
O(7) C(3) 3.497(6) 4_555
O(8) C(23) 3.290(6) 4_555
O(8) C(24) 3.489(6) 4_555
C(18) C(18) 3.546(9) 3_566
